data_4341646
loop_
_publ_author_name
'Gilbert-Wilson, Ryan'
'Field, Leslie D.'
'Bhadbhade, Mohan'

_publ_section_title
;
 Ruthenium Hydrides Containing the Superhindered Polydentate Polyphosphine
 Ligand P(CH2CH2P(t)Bu2)3.
;
_journal_name_full 'Inorganic chemistry'
_journal_page_first 141112150820006
_journal_paper_doi 10.1021/ic501895s
_journal_year 2014
_chemical_formula_sum 'C30 H71 Al P4 Ru'
_chemical_formula_weight 683.80
_chemical_name_systematic
; 
 ? 
;
_space_group_IT_number 2
_symmetry_cell_setting triclinic
_symmetry_space_group_name_Hall '-P 1'
_symmetry_space_group_name_H-M 'P -1'
_atom_sites_solution_hydrogens geom
_atom_sites_solution_primary direct
_atom_sites_solution_secondary difmap
_audit_creation_method SHELXL-97
_cell_angle_alpha 69.2550(10)
_cell_angle_beta 85.0090(10)
_cell_angle_gamma 69.6890(10)
_cell_formula_units_Z 2
_cell_length_a 10.9783(3)
_cell_length_b 13.4176(5)
_cell_length_c 14.3526(5)
_cell_measurement_reflns_used 9934
_cell_measurement_temperature 150(2)
_cell_measurement_theta_max 29.824
_cell_measurement_theta_min 2.446
_cell_volume 1852.61(11)
_computing_cell_refinement '<i>SAINT</i> (Bruker, 2007)'
_computing_data_collection '<i>APEX2</i> (Bruker, 2007)'
_computing_data_reduction '<i>SAINT</i>  '
_computing_molecular_graphics '<i>SHELXTL-Plus</i> (Sheldrick, 2008)'
_computing_structure_refinement '<i>SHELXL-97</i> (Sheldrick, 2008)'
_computing_structure_solution '<i>SHELXS-97</i> (Sheldrick, 2008)'
_diffrn_ambient_temperature 150(2)
_diffrn_measured_fraction_theta_full 0.997
_diffrn_measured_fraction_theta_max 0.997
_diffrn_measurement_device_type 'Bruker Kappa APEXII CCD Diffractometer'
_diffrn_measurement_method '\f scans and \w scans with \k offsets'
_diffrn_radiation_monochromator graphite
_diffrn_radiation_source 'fine-focus sealed tube'
_diffrn_radiation_type MoK\a
_diffrn_radiation_wavelength 0.71073
_diffrn_reflns_av_R_equivalents 0.0493
_diffrn_reflns_av_sigmaI/netI 0.0459
_diffrn_reflns_limit_h_max 13
_diffrn_reflns_limit_h_min -12
_diffrn_reflns_limit_k_max 15
_diffrn_reflns_limit_k_min -15
_diffrn_reflns_limit_l_max 17
_diffrn_reflns_limit_l_min -17
_diffrn_reflns_number 22300
_diffrn_reflns_theta_full 25.00
_diffrn_reflns_theta_max 25.00
_diffrn_reflns_theta_min 2.91
_exptl_absorpt_coefficient_mu 0.637
_exptl_absorpt_correction_T_max 0.9437
_exptl_absorpt_correction_T_min 0.8136
_exptl_absorpt_correction_type multi-scan
_exptl_absorpt_process_details '<i>SADABS</i> (Bruker, 2001)'
_exptl_crystal_colour 'Pale yellow'
_exptl_crystal_density_diffrn 1.226
_exptl_crystal_density_method 'not measured'
_exptl_crystal_description Plates
_exptl_crystal_F_000 736
_exptl_crystal_size_max 0.34
_exptl_crystal_size_mid 0.16
_exptl_crystal_size_min 0.09
_refine_diff_density_max 0.375
_refine_diff_density_min -0.307
_refine_diff_density_rms 0.061
_refine_ls_extinction_method none
_refine_ls_goodness_of_fit_ref 1.028
_refine_ls_hydrogen_treatment mixed
_refine_ls_matrix_type full
_refine_ls_number_parameters 363
_refine_ls_number_reflns 6486
_refine_ls_number_restraints 0
_refine_ls_restrained_S_all 1.028
_refine_ls_R_factor_all 0.0308
_refine_ls_R_factor_gt 0.0253
_refine_ls_shift/su_max 0.002
_refine_ls_shift/su_mean 0.000
_refine_ls_structure_factor_coef Fsqd
_refine_ls_weighting_details 'calc w=1/[\s^2^(Fo^2^)+(0.0203P)^2^+0.6679P] where P=(Fo^2^+2Fc^2^)/3'
_refine_ls_weighting_scheme calc
_refine_ls_wR_factor_gt 0.0610
_refine_ls_wR_factor_ref 0.0637
_reflns_number_gt 5770
_reflns_number_total 6486
_reflns_threshold_expression >2sigma(I)
_cod_data_source_file ic501895s_si_002.cif
_cod_data_source_block RuHAlH4
_cod_depositor_comments
;
The following automatic conversions were performed:

'_symmetry_cell_setting' value 'Triclinic' changed to 'triclinic'
according to
/home/saulius/struct/COD-crude-data--automatic-downloads/rss-feeds/ACS/lib/dictionaries/cif_core.dic
dictionary named 'cif_core.dic' version 2.4.2 from 2011-04-26.

Automatic conversion script
Id: cif_fix_values 2935 2014-11-11 08:27:57Z andrius 
;
_cod_original_sg_symbol_H-M P-1
_cod_database_code 4341646

loop_
_symmetry_equiv_pos_as_xyz
'x, y, z'
'-x, -y, -z'

loop_
_atom_site_label
_atom_site_type_symbol
_atom_site_fract_x
_atom_site_fract_y
_atom_site_fract_z
_atom_site_U_iso_or_equiv
_atom_site_adp_type
_atom_site_occupancy
_atom_site_symmetry_multiplicity
_atom_site_calc_flag
_atom_site_refinement_flags
Ru1 Ru 0.512438(14) 0.696098(13) 0.259400(11) 0.01225(6) Uani 1 1 d .
P3 P 0.64536(5) 0.77701(4) 0.30356(4) 0.01589(12) Uani 1 1 d .
P2 P 0.66221(5) 0.66607(4) 0.14468(4) 0.01483(12) Uani 1 1 d .
P1 P 0.37138(5) 0.69474(4) 0.14702(4) 0.01485(12) Uani 1 1 d .
P4 P 0.87688(5) 0.28981(5) 0.22264(4) 0.01817(12) Uani 1 1 d .
C4 C 0.7318(2) 0.82429(18) 0.18781(15) 0.0212(5) Uani 1 1 d .
H4A H 0.6713 0.8935 0.1396 0.025 Uiso 1 1 calc R
H4B H 0.8047 0.8437 0.2039 0.025 Uiso 1 1 calc R
C1 C 0.45984(19) 0.69738(19) 0.02885(14) 0.0211(5) Uani 1 1 d .
H1A H 0.4904 0.6204 0.0250 0.025 Uiso 1 1 calc R
H1B H 0.3988 0.7486 -0.0288 0.025 Uiso 1 1 calc R
C3 C 0.78488(19) 0.73310(18) 0.13974(15) 0.0210(5) Uani 1 1 d .
H3A H 0.8660 0.6752 0.1758 0.025 Uiso 1 1 calc R
H3B H 0.8050 0.7677 0.0696 0.025 Uiso 1 1 calc R
C2 C 0.57629(19) 0.73703(18) 0.02183(14) 0.0205(5) Uani 1 1 d .
H2A H 0.5465 0.8203 0.0042 0.025 Uiso 1 1 calc R
H2B H 0.6347 0.7165 -0.0300 0.025 Uiso 1 1 calc R
C5 C 0.75688(19) 0.52689(17) 0.13521(14) 0.0195(5) Uani 1 1 d .
H5A H 0.6984 0.5012 0.1077 0.023 Uiso 1 1 calc R
H5B H 0.8253 0.5368 0.0867 0.023 Uiso 1 1 calc R
C6 C 0.8218(2) 0.43303(17) 0.23251(15) 0.0196(5) Uani 1 1 d .
H6A H 0.7594 0.4354 0.2865 0.024 Uiso 1 1 calc R
H6B H 0.8975 0.4473 0.2508 0.024 Uiso 1 1 calc R
C11 C 0.22290(19) 0.82868(18) 0.10140(15) 0.0213(5) Uani 1 1 d .
C7 C 0.3155(2) 0.56846(18) 0.16735(15) 0.0216(5) Uani 1 1 d .
C13 C 0.1524(2) 0.85433(19) 0.19193(17) 0.0272(5) Uani 1 1 d .
H13A H 0.2105 0.8680 0.2305 0.041 Uiso 1 1 calc R
H13B H 0.1274 0.7896 0.2341 0.041 Uiso 1 1 calc R
H13C H 0.0744 0.9218 0.1690 0.041 Uiso 1 1 calc R
C9 C 0.2789(2) 0.5560(2) 0.07198(17) 0.0304(5) Uani 1 1 d .
H9A H 0.2516 0.4895 0.0899 0.046 Uiso 1 1 calc R
H9B H 0.3544 0.5465 0.0300 0.046 Uiso 1 1 calc R
H9C H 0.2074 0.6240 0.0353 0.046 Uiso 1 1 calc R
C12 C 0.1262(2) 0.8244(2) 0.03317(17) 0.0299(5) Uani 1 1 d .
H12A H 0.0581 0.8988 0.0076 0.045 Uiso 1 1 calc R
H12B H 0.0867 0.7675 0.0711 0.045 Uiso 1 1 calc R
H12C H 0.1719 0.8041 -0.0228 0.045 Uiso 1 1 calc R
C14 C 0.2679(2) 0.92898(19) 0.04095(16) 0.0270(5) Uani 1 1 d .
H14A H 0.3070 0.9177 -0.0202 0.041 Uiso 1 1 calc R
H14B H 0.3324 0.9336 0.0809 0.041 Uiso 1 1 calc R
H14C H 0.1931 0.9994 0.0236 0.041 Uiso 1 1 calc R
C10 C 0.2016(2) 0.5708(2) 0.23748(17) 0.0303(5) Uani 1 1 d .
H10A H 0.1238 0.6336 0.2034 0.045 Uiso 1 1 calc R
H10B H 0.2233 0.5814 0.2974 0.045 Uiso 1 1 calc R
H10C H 0.1851 0.4991 0.2565 0.045 Uiso 1 1 calc R
C8 C 0.4308(2) 0.46122(19) 0.21893(17) 0.0287(5) Uani 1 1 d .
H8A H 0.4061 0.3941 0.2321 0.043 Uiso 1 1 calc R
H8B H 0.4548 0.4638 0.2820 0.043 Uiso 1 1 calc R
H8C H 0.5051 0.4574 0.1755 0.043 Uiso 1 1 calc R
C16 C 0.8367(2) 0.57027(18) 0.39801(16) 0.0261(5) Uani 1 1 d .
H16A H 0.9012 0.5209 0.4528 0.039 Uiso 1 1 calc R
H16B H 0.8773 0.5717 0.3342 0.039 Uiso 1 1 calc R
H16C H 0.7646 0.5413 0.4047 0.039 Uiso 1 1 calc R
C15 C 0.7851(2) 0.69030(18) 0.40170(15) 0.0224(5) Uani 1 1 d .
C18 C 0.7358(2) 0.6812(2) 0.50681(16) 0.0335(6) Uani 1 1 d .
H18A H 0.8040 0.6244 0.5564 0.050 Uiso 1 1 calc R
H18B H 0.6586 0.6585 0.5160 0.050 Uiso 1 1 calc R
H18C H 0.7135 0.7548 0.5151 0.050 Uiso 1 1 calc R
C17 C 0.9013(2) 0.7328(2) 0.38418(18) 0.0343(6) Uani 1 1 d .
H17A H 0.8721 0.8109 0.3834 0.051 Uiso 1 1 calc R
H17B H 0.9384 0.7302 0.3201 0.051 Uiso 1 1 calc R
H17C H 0.9675 0.6843 0.4379 0.051 Uiso 1 1 calc R
C19 C 0.5581(2) 0.91657(19) 0.32515(16) 0.0250(5) Uani 1 1 d .
C21 C 0.4611(2) 0.9001(2) 0.4080(2) 0.0397(6) Uani 1 1 d .
H21A H 0.4157 0.9724 0.4180 0.060 Uiso 1 1 calc R
H21B H 0.5079 0.8439 0.4700 0.060 Uiso 1 1 calc R
H21C H 0.3978 0.8736 0.3888 0.060 Uiso 1 1 calc R
C20 C 0.6486(2) 0.9685(2) 0.3514(2) 0.0379(6) Uani 1 1 d .
H20A H 0.5974 1.0429 0.3555 0.057 Uiso 1 1 calc R
H20B H 0.7125 0.9772 0.2998 0.057 Uiso 1 1 calc R
H20C H 0.6938 0.9186 0.4159 0.057 Uiso 1 1 calc R
C22 C 0.4786(2) 1.0053(2) 0.23055(19) 0.0384(6) Uani 1 1 d .
H22A H 0.4216 0.9744 0.2092 0.058 Uiso 1 1 calc R
H22B H 0.5377 1.0245 0.1774 0.058 Uiso 1 1 calc R
H22C H 0.4257 1.0736 0.2447 0.058 Uiso 1 1 calc R
C27 C 1.0558(2) 0.26177(19) 0.19949(16) 0.0234(5) Uani 1 1 d .
C23 C 0.8550(2) 0.20107(19) 0.35394(16) 0.0274(5) Uani 1 1 d .
C28 C 1.1088(2) 0.1557(2) 0.17064(19) 0.0335(6) Uani 1 1 d .
H28A H 1.0517 0.1621 0.1184 0.050 Uiso 1 1 calc R
H28B H 1.1123 0.0888 0.2292 0.050 Uiso 1 1 calc R
H28C H 1.1964 0.1480 0.1458 0.050 Uiso 1 1 calc R
C29 C 1.0618(2) 0.3622(2) 0.10730(18) 0.0347(6) Uani 1 1 d .
H29A H 1.1505 0.3463 0.0835 0.052 Uiso 1 1 calc R
H29B H 1.0368 0.4307 0.1249 0.052 Uiso 1 1 calc R
H29C H 1.0019 0.3739 0.0546 0.052 Uiso 1 1 calc R
C25 C 0.7079(2) 0.2260(2) 0.35885(19) 0.0419(7) Uani 1 1 d .
H25A H 0.6770 0.2139 0.3031 0.063 Uiso 1 1 calc R
H25B H 0.6642 0.3049 0.3546 0.063 Uiso 1 1 calc R
H25C H 0.6884 0.1753 0.4220 0.063 Uiso 1 1 calc R
C26 C 0.9213(2) 0.07577(19) 0.36684(18) 0.0360(6) Uani 1 1 d .
H26A H 0.8907 0.0291 0.4269 0.054 Uiso 1 1 calc R
H26B H 1.0157 0.0557 0.3735 0.054 Uiso 1 1 calc R
H26C H 0.9000 0.0623 0.3085 0.054 Uiso 1 1 calc R
C30 C 1.1416(2) 0.2515(2) 0.28310(19) 0.0360(6) Uani 1 1 d .
H30A H 1.2280 0.2502 0.2584 0.054 Uiso 1 1 calc R
H30B H 1.1495 0.1813 0.3391 0.054 Uiso 1 1 calc R
H30C H 1.1023 0.3165 0.3054 0.054 Uiso 1 1 calc R
C24 C 0.8988(3) 0.2268(2) 0.43897(17) 0.0406(7) Uani 1 1 d .
H24A H 0.8593 0.3079 0.4279 0.061 Uiso 1 1 calc R
H24B H 0.9937 0.2054 0.4408 0.061 Uiso 1 1 calc R
H24C H 0.8713 0.1834 0.5026 0.061 Uiso 1 1 calc R
Al1 Al 0.43683(6) 0.58730(5) 0.41680(4) 0.01830(14) Uani 1 1 d .
H4AL H 0.495(2) 0.5696(18) 0.5222(15) 0.023(6) Uiso 1 1 d .
H1RU H 0.4680(19) 0.8236(18) 0.1874(15) 0.021(6) Uiso 1 1 d .
H3AL H 0.298(2) 0.585(2) 0.4368(17) 0.038(7) Uiso 1 1 d .
H1AL H 0.395(2) 0.7371(19) 0.3326(15) 0.027(6) Uiso 1 1 d .
H2AL H 0.5638(19) 0.5628(18) 0.3365(15) 0.021(5) Uiso 1 1 d .

loop_
_atom_site_aniso_label
_atom_site_aniso_U_11
_atom_site_aniso_U_22
_atom_site_aniso_U_33
_atom_site_aniso_U_23
_atom_site_aniso_U_13
_atom_site_aniso_U_12
Ru1 0.01182(9) 0.01321(10) 0.01034(9) -0.00238(7) 0.00046(6) -0.00435(7)
P3 0.0160(3) 0.0167(3) 0.0153(3) -0.0042(2) 0.0001(2) -0.0070(2)
P2 0.0128(3) 0.0151(3) 0.0128(3) -0.0024(2) 0.0004(2) -0.0027(2)
P1 0.0125(3) 0.0159(3) 0.0144(3) -0.0044(2) -0.0012(2) -0.0032(2)
P4 0.0166(3) 0.0157(3) 0.0208(3) -0.0061(2) -0.0018(2) -0.0035(2)
C4 0.0207(11) 0.0214(12) 0.0208(11) -0.0025(9) 0.0013(9) -0.0113(9)
C1 0.0180(11) 0.0261(12) 0.0153(11) -0.0075(9) -0.0036(8) -0.0014(9)
C3 0.0168(11) 0.0247(12) 0.0194(11) -0.0043(9) 0.0035(8) -0.0087(9)
C2 0.0187(11) 0.0231(12) 0.0113(10) -0.0003(9) 0.0018(8) -0.0033(9)
C5 0.0186(11) 0.0202(12) 0.0160(10) -0.0064(9) 0.0022(8) -0.0024(9)
C6 0.0193(11) 0.0171(11) 0.0194(11) -0.0059(9) -0.0013(8) -0.0024(9)
C11 0.0159(11) 0.0189(12) 0.0231(11) -0.0037(9) -0.0038(9) -0.0015(9)
C7 0.0228(11) 0.0207(12) 0.0240(11) -0.0086(9) -0.0027(9) -0.0087(9)
C13 0.0182(11) 0.0235(13) 0.0351(13) -0.0102(10) 0.0028(9) -0.0016(9)
C9 0.0342(13) 0.0300(14) 0.0332(13) -0.0162(11) -0.0051(10) -0.0113(11)
C12 0.0209(12) 0.0270(13) 0.0362(14) -0.0095(11) -0.0115(10) 0.0001(10)
C14 0.0229(12) 0.0195(12) 0.0284(12) 0.0007(10) -0.0044(9) -0.0029(9)
C10 0.0308(13) 0.0324(14) 0.0327(13) -0.0097(11) 0.0031(10) -0.0187(11)
C8 0.0348(13) 0.0179(12) 0.0342(13) -0.0083(10) -0.0083(10) -0.0083(10)
C16 0.0223(12) 0.0236(13) 0.0280(12) -0.0034(10) -0.0102(9) -0.0057(10)
C15 0.0228(11) 0.0245(12) 0.0201(11) -0.0042(9) -0.0048(9) -0.0104(10)
C18 0.0460(15) 0.0346(15) 0.0214(12) -0.0053(11) -0.0063(11) -0.0181(12)
C17 0.0284(13) 0.0342(15) 0.0405(14) -0.0057(11) -0.0109(11) -0.0152(11)
C19 0.0254(12) 0.0232(12) 0.0309(13) -0.0142(10) 0.0028(10) -0.0089(10)
C21 0.0402(15) 0.0404(16) 0.0523(17) -0.0332(13) 0.0190(12) -0.0165(13)
C20 0.0417(15) 0.0307(15) 0.0511(16) -0.0203(12) 0.0000(12) -0.0172(12)
C22 0.0382(14) 0.0236(14) 0.0470(16) -0.0155(12) -0.0050(12) 0.0021(11)
C27 0.0168(11) 0.0225(12) 0.0305(12) -0.0117(10) -0.0015(9) -0.0031(9)
C23 0.0291(12) 0.0199(12) 0.0261(12) -0.0024(10) 0.0006(10) -0.0053(10)
C28 0.0239(12) 0.0317(14) 0.0459(15) -0.0232(12) 0.0010(11) -0.0006(11)
C29 0.0184(12) 0.0357(15) 0.0431(15) -0.0102(12) 0.0100(10) -0.0064(11)
C25 0.0377(15) 0.0325(15) 0.0429(16) 0.0009(12) 0.0117(12) -0.0136(12)
C26 0.0448(15) 0.0190(13) 0.0359(14) -0.0003(11) -0.0030(11) -0.0094(11)
C30 0.0221(12) 0.0364(15) 0.0514(16) -0.0205(13) -0.0100(11) -0.0040(11)
C24 0.0600(18) 0.0311(15) 0.0212(13) -0.0044(11) -0.0021(12) -0.0080(13)
Al1 0.0215(3) 0.0214(4) 0.0129(3) -0.0040(3) 0.0028(2) -0.0107(3)

loop_
_atom_type_symbol
_atom_type_description
_atom_type_scat_dispersion_real
_atom_type_scat_dispersion_imag
_atom_type_scat_source
C C 0.0033 0.0016 'International Tables Vol C Tables 4.2.6.8 and 6.1.1.4'
H H 0.0000 0.0000 'International Tables Vol C Tables 4.2.6.8 and 6.1.1.4'
P P 0.1023 0.0942 'International Tables Vol C Tables 4.2.6.8 and 6.1.1.4'
Ru Ru -1.2594 0.8363 'International Tables Vol C Tables 4.2.6.8 and 6.1.1.4'
Al Al 0.0645 0.0514 'International Tables Vol C Tables 4.2.6.8 and 6.1.1.4'

loop_
_geom_angle_atom_site_label_1
_geom_angle_atom_site_label_2
_geom_angle_atom_site_label_3
_geom_angle
_geom_angle_site_symmetry_1
_geom_angle_site_symmetry_3
P2 Ru1 P3 84.658(19) . .
P2 Ru1 P1 83.980(18) . .
P3 Ru1 P1 151.612(19) . .
P2 Ru1 Al1 139.40(2) . .
P3 Ru1 Al1 106.452(19) . .
P1 Ru1 Al1 99.062(19) . .
P2 Ru1 H1RU 84.8(7) . .
P3 Ru1 H1RU 74.2(7) . .
P1 Ru1 H1RU 78.9(7) . .
Al1 Ru1 H1RU 135.7(7) . .
P2 Ru1 H1AL 171.8(7) . .
P3 Ru1 H1AL 93.4(7) . .
P1 Ru1 H1AL 94.2(7) . .
Al1 Ru1 H1AL 48.7(7) . .
H1RU Ru1 H1AL 87.1(10) . .
P2 Ru1 H2AL 94.8(7) . .
P3 Ru1 H2AL 103.7(7) . .
P1 Ru1 H2AL 103.1(7) . .
Al1 Ru1 H2AL 44.9(7) . .
H1RU Ru1 H2AL 177.9(9) . .
H1AL Ru1 H2AL 93.4(10) . .
C4 P3 C19 101.36(10) . .
C4 P3 C15 102.53(9) . .
C19 P3 C15 107.49(10) . .
C4 P3 Ru1 103.91(7) . .
C19 P3 Ru1 115.89(7) . .
C15 P3 Ru1 122.45(7) . .
C2 P2 C5 100.06(10) . .
C2 P2 C3 105.81(9) . .
C5 P2 C3 104.26(10) . .
C2 P2 Ru1 107.10(7) . .
C5 P2 Ru1 125.40(7) . .
C3 P2 Ru1 112.18(7) . .
C1 P1 C11 101.71(9) . .
C1 P1 C7 99.49(10) . .
C11 P1 C7 107.33(9) . .
C1 P1 Ru1 107.08(6) . .
C11 P1 Ru1 115.02(7) . .
C7 P1 Ru1 122.93(7) . .
C6 P4 C23 100.95(10) . .
C6 P4 C27 102.72(10) . .
C23 P4 C27 109.87(10) . .
C3 C4 P3 112.10(14) . .
C3 C4 H4A 109.2 . .
P3 C4 H4A 109.2 . .
C3 C4 H4B 109.2 . .
P3 C4 H4B 109.2 . .
H4A C4 H4B 107.9 . .
C2 C1 P1 112.74(14) . .
C2 C1 H1A 109.0 . .
P1 C1 H1A 109.0 . .
C2 C1 H1B 109.0 . .
P1 C1 H1B 109.0 . .
H1A C1 H1B 107.8 . .
C4 C3 P2 109.23(13) . .
C4 C3 H3A 109.8 . .
P2 C3 H3A 109.8 . .
C4 C3 H3B 109.8 . .
P2 C3 H3B 109.8 . .
H3A C3 H3B 108.3 . .
C1 C2 P2 107.11(13) . .
C1 C2 H2A 110.3 . .
P2 C2 H2A 110.3 . .
C1 C2 H2B 110.3 . .
P2 C2 H2B 110.3 . .
H2A C2 H2B 108.5 . .
C6 C5 P2 116.09(14) . .
C6 C5 H5A 108.3 . .
P2 C5 H5A 108.3 . .
C6 C5 H5B 108.3 . .
P2 C5 H5B 108.3 . .
H5A C5 H5B 107.4 . .
C5 C6 P4 112.54(14) . .
C5 C6 H6A 109.1 . .
P4 C6 H6A 109.1 . .
C5 C6 H6B 109.1 . .
P4 C6 H6B 109.1 . .
H6A C6 H6B 107.8 . .
C12 C11 C13 109.37(18) . .
C12 C11 C14 106.48(17) . .
C13 C11 C14 107.75(18) . .
C12 C11 P1 114.83(15) . .
C13 C11 P1 109.10(14) . .
C14 C11 P1 109.07(14) . .
C10 C7 C8 107.75(18) . .
C10 C7 C9 109.13(17) . .
C8 C7 C9 106.62(18) . .
C10 C7 P1 110.90(15) . .
C8 C7 P1 106.55(13) . .
C9 C7 P1 115.51(15) . .
C11 C13 H13A 109.5 . .
C11 C13 H13B 109.5 . .
H13A C13 H13B 109.5 . .
C11 C13 H13C 109.5 . .
H13A C13 H13C 109.5 . .
H13B C13 H13C 109.5 . .
C7 C9 H9A 109.5 . .
C7 C9 H9B 109.5 . .
H9A C9 H9B 109.5 . .
C7 C9 H9C 109.5 . .
H9A C9 H9C 109.5 . .
H9B C9 H9C 109.5 . .
C11 C12 H12A 109.5 . .
C11 C12 H12B 109.5 . .
H12A C12 H12B 109.5 . .
C11 C12 H12C 109.5 . .
H12A C12 H12C 109.5 . .
H12B C12 H12C 109.5 . .
C11 C14 H14A 109.5 . .
C11 C14 H14B 109.5 . .
H14A C14 H14B 109.5 . .
C11 C14 H14C 109.5 . .
H14A C14 H14C 109.5 . .
H14B C14 H14C 109.5 . .
C7 C10 H10A 109.5 . .
C7 C10 H10B 109.5 . .
H10A C10 H10B 109.5 . .
C7 C10 H10C 109.5 . .
H10A C10 H10C 109.5 . .
H10B C10 H10C 109.5 . .
C7 C8 H8A 109.5 . .
C7 C8 H8B 109.5 . .
H8A C8 H8B 109.5 . .
C7 C8 H8C 109.5 . .
H8A C8 H8C 109.5 . .
H8B C8 H8C 109.5 . .
C15 C16 H16A 109.5 . .
C15 C16 H16B 109.5 . .
H16A C16 H16B 109.5 . .
C15 C16 H16C 109.5 . .
H16A C16 H16C 109.5 . .
H16B C16 H16C 109.5 . .
C16 C15 C18 107.16(18) . .
C16 C15 C17 106.50(18) . .
C18 C15 C17 109.94(18) . .
C16 C15 P3 107.13(14) . .
C18 C15 P3 110.81(15) . .
C17 C15 P3 114.89(15) . .
C15 C18 H18A 109.5 . .
C15 C18 H18B 109.5 . .
H18A C18 H18B 109.5 . .
C15 C18 H18C 109.5 . .
H18A C18 H18C 109.5 . .
H18B C18 H18C 109.5 . .
C15 C17 H17A 109.5 . .
C15 C17 H17B 109.5 . .
H17A C17 H17B 109.5 . .
C15 C17 H17C 109.5 . .
H17A C17 H17C 109.5 . .
H17B C17 H17C 109.5 . .
C20 C19 C21 109.0(2) . .
C20 C19 C22 106.60(19) . .
C21 C19 C22 106.7(2) . .
C20 C19 P3 114.38(16) . .
C21 C19 P3 109.87(16) . .
C22 C19 P3 109.98(16) . .
C19 C21 H21A 109.5 . .
C19 C21 H21B 109.5 . .
H21A C21 H21B 109.5 . .
C19 C21 H21C 109.5 . .
H21A C21 H21C 109.5 . .
H21B C21 H21C 109.5 . .
C19 C20 H20A 109.5 . .
C19 C20 H20B 109.5 . .
H20A C20 H20B 109.5 . .
C19 C20 H20C 109.5 . .
H20A C20 H20C 109.5 . .
H20B C20 H20C 109.5 . .
C19 C22 H22A 109.5 . .
C19 C22 H22B 109.5 . .
H22A C22 H22B 109.5 . .
C19 C22 H22C 109.5 . .
H22A C22 H22C 109.5 . .
H22B C22 H22C 109.5 . .
C30 C27 C28 110.12(18) . .
C30 C27 C29 108.31(19) . .
C28 C27 C29 107.17(19) . .
C30 C27 P4 117.21(16) . .
C28 C27 P4 108.26(15) . .
C29 C27 P4 105.25(14) . .
C26 C23 C25 108.38(19) . .
C26 C23 C24 110.34(19) . .
C25 C23 C24 108.0(2) . .
C26 C23 P4 108.80(16) . .
C25 C23 P4 103.79(15) . .
C24 C23 P4 117.05(16) . .
C27 C28 H28A 109.5 . .
C27 C28 H28B 109.5 . .
H28A C28 H28B 109.5 . .
C27 C28 H28C 109.5 . .
H28A C28 H28C 109.5 . .
H28B C28 H28C 109.5 . .
C27 C29 H29A 109.5 . .
C27 C29 H29B 109.5 . .
H29A C29 H29B 109.5 . .
C27 C29 H29C 109.5 . .
H29A C29 H29C 109.5 . .
H29B C29 H29C 109.5 . .
C23 C25 H25A 109.5 . .
C23 C25 H25B 109.5 . .
H25A C25 H25B 109.5 . .
C23 C25 H25C 109.5 . .
H25A C25 H25C 109.5 . .
H25B C25 H25C 109.5 . .
C23 C26 H26A 109.5 . .
C23 C26 H26B 109.5 . .
H26A C26 H26B 109.5 . .
C23 C26 H26C 109.5 . .
H26A C26 H26C 109.5 . .
H26B C26 H26C 109.5 . .
C27 C30 H30A 109.5 . .
C27 C30 H30B 109.5 . .
H30A C30 H30B 109.5 . .
C27 C30 H30C 109.5 . .
H30A C30 H30C 109.5 . .
H30B C30 H30C 109.5 . .
C23 C24 H24A 109.5 . .
C23 C24 H24B 109.5 . .
H24A C24 H24B 109.5 . .
C23 C24 H24C 109.5 . .
H24A C24 H24C 109.5 . .
H24B C24 H24C 109.5 . .
Ru1 Al1 Al1 133.25(4) . 2_666
Ru1 Al1 H4AL 120.7(7) . .
Al1 Al1 H4AL 41.4(8) 2_666 .
Ru1 Al1 H3AL 126.4(8) . .
Al1 Al1 H3AL 99.2(8) 2_666 .
H4AL Al1 H3AL 105.2(11) . .
Ru1 Al1 H1AL 42.1(7) . .
Al1 Al1 H1AL 150.7(7) 2_666 .
H4AL Al1 H1AL 110.9(10) . .
H3AL Al1 H1AL 98.3(11) . .
Ru1 Al1 H2AL 42.1(7) . .
Al1 Al1 H2AL 96.2(7) 2_666 .
H4AL Al1 H2AL 109.2(10) . .
H3AL Al1 H2AL 142.1(11) . .
H1AL Al1 H2AL 84.0(9) . .

loop_
_geom_bond_atom_site_label_1
_geom_bond_atom_site_label_2
_geom_bond_distance
_geom_bond_site_symmetry_2
Ru1 P2 2.2619(5) .
Ru1 P3 2.3362(5) .
Ru1 P1 2.3399(5) .
Ru1 Al1 2.4702(6) .
Ru1 H1RU 1.58(2) .
Ru1 H1AL 1.66(2) .
Ru1 H2AL 1.66(2) .
P3 C4 1.860(2) .
P3 C19 1.906(2) .
P3 C15 1.915(2) .
P2 C2 1.8389(19) .
P2 C5 1.842(2) .
P2 C3 1.846(2) .
P1 C1 1.875(2) .
P1 C11 1.906(2) .
P1 C7 1.916(2) .
P4 C6 1.857(2) .
P4 C23 1.886(2) .
P4 C27 1.890(2) .
C4 C3 1.532(3) .
C4 H4A 0.9900 .
C4 H4B 0.9900 .
C1 C2 1.529(3) .
C1 H1A 0.9900 .
C1 H1B 0.9900 .
C3 H3A 0.9900 .
C3 H3B 0.9900 .
C2 H2A 0.9900 .
C2 H2B 0.9900 .
C5 C6 1.532(3) .
C5 H5A 0.9900 .
C5 H5B 0.9900 .
C6 H6A 0.9900 .
C6 H6B 0.9900 .
C11 C12 1.534(3) .
C11 C13 1.537(3) .
C11 C14 1.539(3) .
C7 C10 1.534(3) .
C7 C8 1.538(3) .
C7 C9 1.539(3) .
C13 H13A 0.9800 .
C13 H13B 0.9800 .
C13 H13C 0.9800 .
C9 H9A 0.9800 .
C9 H9B 0.9800 .
C9 H9C 0.9800 .
C12 H12A 0.9800 .
C12 H12B 0.9800 .
C12 H12C 0.9800 .
C14 H14A 0.9800 .
C14 H14B 0.9800 .
C14 H14C 0.9800 .
C10 H10A 0.9800 .
C10 H10B 0.9800 .
C10 H10C 0.9800 .
C8 H8A 0.9800 .
C8 H8B 0.9800 .
C8 H8C 0.9800 .
C16 C15 1.530(3) .
C16 H16A 0.9800 .
C16 H16B 0.9800 .
C16 H16C 0.9800 .
C15 C18 1.535(3) .
C15 C17 1.538(3) .
C18 H18A 0.9800 .
C18 H18B 0.9800 .
C18 H18C 0.9800 .
C17 H17A 0.9800 .
C17 H17B 0.9800 .
C17 H17C 0.9800 .
C19 C20 1.532(3) .
C19 C21 1.534(3) .
C19 C22 1.537(3) .
C21 H21A 0.9800 .
C21 H21B 0.9800 .
C21 H21C 0.9800 .
C20 H20A 0.9800 .
C20 H20B 0.9800 .
C20 H20C 0.9800 .
C22 H22A 0.9800 .
C22 H22B 0.9800 .
C22 H22C 0.9800 .
C27 C30 1.529(3) .
C27 C28 1.529(3) .
C27 C29 1.535(3) .
C23 C26 1.531(3) .
C23 C25 1.533(3) .
C23 C24 1.534(3) .
C28 H28A 0.9800 .
C28 H28B 0.9800 .
C28 H28C 0.9800 .
C29 H29A 0.9800 .
C29 H29B 0.9800 .
C29 H29C 0.9800 .
C25 H25A 0.9800 .
C25 H25B 0.9800 .
C25 H25C 0.9800 .
C26 H26A 0.9800 .
C26 H26B 0.9800 .
C26 H26C 0.9800 .
C30 H30A 0.9800 .
C30 H30B 0.9800 .
C30 H30C 0.9800 .
C24 H24A 0.9800 .
C24 H24B 0.9800 .
C24 H24C 0.9800 .
Al1 Al1 2.7337(12) 2_666
Al1 H4AL 1.60(2) .
Al1 H3AL 1.54(2) .
Al1 H1AL 1.86(2) .
Al1 H2AL 1.75(2) .
